data_8104465
loop_
_publ_author_name
'Blase, W.'
'Somer, M.'
'Cordier, G.'

_publ_section_title
;
 Crystal structure of hexacesium triarsenidoindate , Cs6 In As3
;
_journal_name_full 'Zeitschrift fuer Kristallographie (149,1979-)'
_journal_page_first 117
_journal_page_last 118
_journal_volume 195
_journal_year 1991
_chemical_formula_sum 'As3 Cs6 In'
_chemical_name_systematic 'Cs6 (In As3)'
_space_group_IT_number 11
_symmetry_space_group_name_Hall '-P 2yb'
_symmetry_space_group_name_H-M 'P 1 21/m 1'
_cell_angle_alpha 90
_cell_angle_beta 101.27
_cell_angle_gamma 90
_cell_formula_units_Z 2
_cell_length_a 10.469
_cell_length_b 6.356
_cell_length_c 12.208
_cell_volume 796.668
_citation_journal_id_ASTM ZEKRDZ
_cod_data_source_file Blase_ZEKRDZ_1991_1436.cif
_cod_data_source_block As3Cs6In1
_cod_original_formula_sum 'As3 Cs6 In1'
_cod_database_code 8104465

loop_
_symmetry_equiv_pos_as_xyz
x,y,z
-x,y+1/2,-z
-x,-y,-z
x,-y-1/2,z

loop_
_atom_site_label
_atom_site_type_symbol
_atom_site_fract_x
_atom_site_fract_y
_atom_site_fract_z
_atom_site_occupancy
_atom_site_U_iso_or_equiv
Cs1 Cs+1 0.09235 0.25 0.36309 1 0.0
Cs2 Cs+1 0.11555 0.25 0.67385 1 0.0
Cs4 Cs+1 0.44397 0.25 0.54392 1 0.0
Cs5 Cs+1 0.4626 0.25 0.92663 1 0.0
As3 As-3 0.81435 0.25 0.12083 1 0.0
As2 As-3 0.79002 0.25 0.48694 1 0.0
In1 In+3 0.67192 0.25 0.27744 1 0.0
As1 As-3 0.42011 0.25 0.22878 1 0.0
Cs6 Cs+1 0.7527 0.25 0.78135 1 0.0
Cs3 Cs+1 0.13005 0.25 0.01638 1 0.0
